data_7013402
loop_
_publ_author_name
'Burke, Nichola J.'
'Burrows, Andrew D.'
'Donovan, Adele S.'
'Harrington, Ross W.'
'Mahon, Mary F.'
'Price, Caroline E.'

_publ_section_title
;
 Zinc dicarboxylate polymers and dimers: thiourea substitution as a
 tool in supramolecular synthesis
;
_journal_issue 20
_journal_name_full 'Dalton Transactions'
_journal_page_first 3840
_journal_paper_doi 10.1039/b307420j
_journal_year 2003
_chemical_formula_sum 'C22 H44 N8 O10 S4 Zn2'
_chemical_formula_weight 839.63
_chemical_name_systematic
;
?
;
_space_group_IT_number 2
_symmetry_cell_setting triclinic
_symmetry_space_group_name_Hall '-P 1'
_symmetry_space_group_name_H-M 'P -1'
_atom_sites_solution_hydrogens geom
_atom_sites_solution_primary direct
_atom_sites_solution_secondary difmap
_audit_creation_method SHELXL-97
_cell_angle_alpha 77.79(2)
_cell_angle_beta 77.94(2)
_cell_angle_gamma 85.63(2)
_cell_formula_units_Z 1
_cell_length_a 9.011(2)
_cell_length_b 9.701(2)
_cell_length_c 11.141(2)
_cell_measurement_reflns_used 25
_cell_measurement_temperature 293(2)
_cell_measurement_theta_max 18
_cell_measurement_theta_min 12
_cell_volume 930.3(3)
_computing_data_reduction 'Denzo and Scalepack (otwinowski & Minor, 1997'
_computing_molecular_graphics 'ORTEX (P.McArdle, 1995)'
_computing_publication_material 'SHELXL-97/2 (Sheldrick,1997)'
_computing_structure_refinement 'SHELXL-97 (Sheldrick, 1997)'
_computing_structure_solution 'SHELXS-97 (Sheldrick, 1990)'
_diffrn_ambient_temperature 293(2)
_diffrn_measured_fraction_theta_full 0.996
_diffrn_measured_fraction_theta_max 0.996
_diffrn_measurement_device_type KappaCCD
_diffrn_measurement_method KappaCCD
_diffrn_radiation_monochromator graphite
_diffrn_radiation_source 'fine-focus sealed tube'
_diffrn_radiation_type MoK\a
_diffrn_radiation_wavelength 0.71069
_diffrn_reflns_av_R_equivalents 0.0494
_diffrn_reflns_av_sigmaI/netI 0.0592
_diffrn_reflns_limit_h_max 11
_diffrn_reflns_limit_h_min -11
_diffrn_reflns_limit_k_max 12
_diffrn_reflns_limit_k_min -12
_diffrn_reflns_limit_l_max 14
_diffrn_reflns_limit_l_min -14
_diffrn_reflns_number 12787
_diffrn_reflns_theta_full 27.47
_diffrn_reflns_theta_max 27.47
_diffrn_reflns_theta_min 3.10
_exptl_absorpt_coefficient_mu 1.570
_exptl_absorpt_correction_T_max 1.024
_exptl_absorpt_correction_T_min 0.974
_exptl_absorpt_correction_type multi-scan
_exptl_absorpt_process_details
;
Sortav Blessing (1995)
multi-scan from symmetry-related measurements (Blessing 1995)
;
_exptl_crystal_colour Colourless
_exptl_crystal_density_diffrn 1.499
_exptl_crystal_density_method 'not measured'
_exptl_crystal_description Block
_exptl_crystal_F_000 436
_exptl_crystal_size_max 0.20
_exptl_crystal_size_mid 0.15
_exptl_crystal_size_min 0.10
_refine_diff_density_max 0.528
_refine_diff_density_min -0.509
_refine_diff_density_rms 0.062
_refine_ls_extinction_coef 0.030(2)
_refine_ls_extinction_expression Fc^*^=kFc[1+0.001xFc^2^\l^3^/sin(2\q)]^-1/4^
_refine_ls_extinction_method SHELXL
_refine_ls_goodness_of_fit_ref 0.998
_refine_ls_hydrogen_treatment mixed
_refine_ls_matrix_type full
_refine_ls_number_parameters 238
_refine_ls_number_reflns 4250
_refine_ls_number_restraints 6
_refine_ls_restrained_S_all 0.998
_refine_ls_R_factor_all 0.0631
_refine_ls_R_factor_gt 0.0376
_refine_ls_shift/su_max 0.000
_refine_ls_shift/su_mean 0.000
_refine_ls_structure_factor_coef Fsqd
_refine_ls_weighting_details 'calc w=1/[\s^2^(Fo^2^)+(0.0494P)^2^+0.0000P] where P=(Fo^2^+2Fc^2^)/3'
_refine_ls_weighting_scheme calc
_refine_ls_wR_factor_gt 0.0902
_refine_ls_wR_factor_ref 0.0994
_reflns_number_gt 3083
_reflns_number_total 4250
_reflns_threshold_expression >2sigma(I)
_cod_data_source_file b307420j.txt
_cod_data_source_block compound11_h01njb1
_cod_depositor_comments
;
The following automatic conversions were performed:
'_symmetry_cell_setting' value 'Triclinic' changed to 'triclinic'
according to '/home/saulius/struct/CIF-dictionaries/cif_core.dic'
dictionary named 'cif_core.dic' version 2.4.1 from
2010-06-29.

'_exptl_absorpt_correction_type' value 'multiscan' changed to
'multi-scan' according to
'/home/saulius/struct/CIF-dictionaries/cif_core.dic' dictionary named
'cif_core.dic' version 2.4.1 from 2010-06-29.

Automatic conversion script
Id: cif_fix_enum 1527 2010-12-29 10:47:43Z saulius 
;
_cod_original_cell_volume 930.4(3)
_cod_original_sg_symbol_H-M P-1
_cod_database_code 7013402

loop_
_symmetry_equiv_pos_as_xyz
'x, y, z'
'-x, -y, -z'

loop_
_atom_site_label
_atom_site_type_symbol
_atom_site_fract_x
_atom_site_fract_y
_atom_site_fract_z
_atom_site_U_iso_or_equiv
_atom_site_adp_type
_atom_site_occupancy
_atom_site_symmetry_multiplicity
_atom_site_calc_flag
_atom_site_refinement_flags
_atom_site_disorder_assembly
_atom_site_disorder_group
Zn1 Zn 0.16348(3) 0.13814(3) 0.26644(3) 0.03903(13) Uani 1 1 d . . .
S1 S 0.19813(10) 0.01015(8) 0.10865(6) 0.0511(2) Uani 1 1 d . . .
S2 S 0.31225(10) 0.33662(8) 0.18493(7) 0.0599(2) Uani 1 1 d . . .
O1 O 0.2479(2) 0.02273(18) 0.40966(16) 0.0431(4) Uani 1 1 d . . .
O2 O 0.2065(2) -0.17926(19) 0.35882(16) 0.0452(4) Uani 1 1 d . . .
O3 O 0.0987(3) -0.3024(2) 0.80878(18) 0.0690(7) Uani 1 1 d . . .
O4 O 0.0383(2) -0.1697(2) 0.63567(16) 0.0470(5) Uani 1 1 d . . .
O5 O 0.1166(3) 0.1574(2) 0.61930(19) 0.0500(5) Uani 1 1 d D . .
H5A H 0.170(6) 0.106(6) 0.568(5) 0.20(3) Uiso 1 1 d D . .
H5B H 0.018(2) 0.158(4) 0.625(4) 0.104(15) Uiso 1 1 d D . .
N1 N 0.0799(3) 0.2368(3) -0.0257(2) 0.0565(7) Uani 1 1 d D . .
H1 H 0.035(3) 0.263(3) 0.043(2) 0.063(10) Uiso 1 1 d D . .
N2 N 0.2280(3) 0.0856(3) -0.1366(2) 0.0553(7) Uani 1 1 d D . .
H2 H 0.191(3) 0.131(3) -0.198(2) 0.053(9) Uiso 1 1 d D . .
N3 N 0.1969(3) 0.4093(3) 0.4040(2) 0.0489(6) Uani 1 1 d D . .
H3 H 0.169(3) 0.319(2) 0.423(3) 0.063(10) Uiso 1 1 d D . .
N4 N 0.3233(3) 0.5786(3) 0.2532(2) 0.0574(7) Uani 1 1 d D . .
H4 H 0.293(3) 0.634(3) 0.308(2) 0.053(8) Uiso 1 1 d D . .
C1 C 0.1662(3) 0.1207(3) -0.0274(2) 0.0463(7) Uani 1 1 d . . .
C2 C 0.0513(5) 0.3362(4) -0.1357(3) 0.0819(12) Uani 1 1 d . . .
H2A H 0.1461 0.3622 -0.1912 0.123 Uiso 1 1 calc R . .
H2B H -0.0010 0.4188 -0.1111 0.123 Uiso 1 1 calc R . .
H2C H -0.0100 0.2934 -0.1777 0.123 Uiso 1 1 calc R . .
C3 C 0.3292(5) -0.0362(4) -0.1488(3) 0.0722(10) Uani 1 1 d . . .
H3A H 0.4128 -0.0319 -0.1087 0.108 Uiso 1 1 calc R . .
H3B H 0.3669 -0.0367 -0.2359 0.108 Uiso 1 1 calc R . .
H3C H 0.2750 -0.1207 -0.1098 0.108 Uiso 1 1 calc R . .
C4 C 0.2736(3) 0.4491(3) 0.2879(2) 0.0419(6) Uani 1 1 d . . .
C5 C 0.1879(5) 0.4895(3) 0.5019(3) 0.0707(10) Uani 1 1 d . . .
H5C H 0.2884 0.5105 0.5073 0.106 Uiso 1 1 calc R . .
H5D H 0.1388 0.4349 0.5806 0.106 Uiso 1 1 calc R . .
H5E H 0.1304 0.5759 0.4825 0.106 Uiso 1 1 calc R . .
C6 C 0.4116(5) 0.6361(4) 0.1291(4) 0.0957(15) Uani 1 1 d . . .
H6A H 0.5093 0.5884 0.1181 0.144 Uiso 1 1 calc R . .
H6B H 0.4243 0.7351 0.1216 0.144 Uiso 1 1 calc R . .
H6C H 0.3590 0.6225 0.0662 0.144 Uiso 1 1 calc R . .
C7 C 0.2577(3) -0.1115(3) 0.4235(2) 0.0376(6) Uani 1 1 d . . .
C8 C 0.3504(3) -0.1885(3) 0.5150(2) 0.0393(6) Uani 1 1 d . . .
C9 C 0.2949(3) -0.2476(3) 0.6336(2) 0.0441(6) Uani 1 1 d . . .
H9 H 0.3631 -0.2973 0.6803 0.053 Uiso 1 1 calc R . .
C10 C 0.5165(4) -0.1981(5) 0.4587(4) 0.0767(11) Uani 1 1 d . . .
H10A H 0.5692 -0.2549 0.5193 0.115 Uiso 1 1 calc R . .
H10B H 0.5566 -0.1051 0.4344 0.115 Uiso 1 1 calc R . .
H10C H 0.5301 -0.2403 0.3864 0.115 Uiso 1 1 calc R . .
C11 C 0.1334(3) -0.2409(3) 0.6976(2) 0.0440(6) Uani 1 1 d . . .

loop_
_atom_site_aniso_label
_atom_site_aniso_U_11
_atom_site_aniso_U_22
_atom_site_aniso_U_33
_atom_site_aniso_U_23
_atom_site_aniso_U_13
_atom_site_aniso_U_12
Zn1 0.0491(2) 0.0348(2) 0.03259(18) -0.00741(12) -0.00590(13) -0.00179(13)
S1 0.0816(5) 0.0403(4) 0.0335(4) -0.0103(3) -0.0154(3) 0.0041(4)
S2 0.0786(6) 0.0419(4) 0.0516(4) -0.0177(3) 0.0179(4) -0.0172(4)
O1 0.0547(11) 0.0357(10) 0.0408(10) -0.0092(8) -0.0125(8) -0.0004(8)
O2 0.0622(12) 0.0391(10) 0.0388(10) -0.0110(8) -0.0178(8) 0.0015(9)
O3 0.0811(16) 0.0711(15) 0.0395(11) 0.0060(10) 0.0000(10) 0.0118(12)
O4 0.0483(11) 0.0519(12) 0.0371(10) -0.0048(9) -0.0068(8) 0.0044(9)
O5 0.0567(13) 0.0484(12) 0.0483(12) -0.0149(9) -0.0107(10) -0.0071(10)
N1 0.0827(19) 0.0528(16) 0.0321(12) -0.0069(11) -0.0139(12) 0.0109(14)
N2 0.0772(18) 0.0579(17) 0.0328(13) -0.0119(12) -0.0142(12) 0.0016(14)
N3 0.0675(16) 0.0358(13) 0.0400(12) -0.0072(10) -0.0018(11) -0.0054(12)
N4 0.0785(18) 0.0350(14) 0.0513(15) -0.0129(12) 0.0111(13) -0.0098(12)
C1 0.0644(18) 0.0443(16) 0.0328(14) -0.0093(12) -0.0111(12) -0.0086(14)
C2 0.132(4) 0.062(2) 0.0472(19) -0.0003(16) -0.025(2) 0.019(2)
C3 0.108(3) 0.066(2) 0.0444(18) -0.0231(16) -0.0119(17) 0.012(2)
C4 0.0446(15) 0.0342(14) 0.0444(14) -0.0064(11) -0.0050(12) -0.0008(11)
C5 0.121(3) 0.0467(18) 0.0428(17) -0.0129(14) -0.0071(18) -0.0087(19)
C6 0.143(4) 0.047(2) 0.075(2) -0.0114(18) 0.037(2) -0.031(2)
C7 0.0392(13) 0.0401(15) 0.0307(12) -0.0073(11) -0.0015(10) 0.0008(11)
C8 0.0406(14) 0.0375(14) 0.0413(14) -0.0110(11) -0.0104(11) 0.0045(11)
C9 0.0525(16) 0.0441(16) 0.0392(14) -0.0089(12) -0.0190(12) 0.0065(13)
C10 0.0520(19) 0.096(3) 0.076(2) -0.008(2) -0.0127(17) 0.0067(19)
C11 0.0571(17) 0.0393(15) 0.0349(14) -0.0101(11) -0.0058(12) 0.0015(13)

loop_
_atom_type_symbol
_atom_type_description
_atom_type_scat_dispersion_real
_atom_type_scat_dispersion_imag
_atom_type_scat_source
C C 0.0033 0.0016 'International Tables Vol C Tables 4.2.6.8 and 6.1.1.4'
H H 0.0000 0.0000 'International Tables Vol C Tables 4.2.6.8 and 6.1.1.4'
N N 0.0061 0.0033 'International Tables Vol C Tables 4.2.6.8 and 6.1.1.4'
S S 0.1246 0.1234 'International Tables Vol C Tables 4.2.6.8 and 6.1.1.4'
O O 0.0106 0.0060 'International Tables Vol C Tables 4.2.6.8 and 6.1.1.4'
Zn Zn 0.2839 1.4301 'International Tables Vol C Tables 4.2.6.8 and 6.1.1.4'

loop_
_geom_angle_atom_site_label_1
_geom_angle_atom_site_label_2
_geom_angle_atom_site_label_3
_geom_angle
_geom_angle_site_symmetry_1
_geom_angle_site_symmetry_3
_geom_angle_publ_flag
O4 Zn1 O1 95.87(7) 2_556 . ?
O4 Zn1 S1 121.24(6) 2_556 . ?
O1 Zn1 S1 108.30(5) . . ?
O4 Zn1 S2 116.49(6) 2_556 . ?
O1 Zn1 S2 107.67(6) . . ?
S1 Zn1 S2 105.91(3) . . ?
C1 S1 Zn1 109.01(9) . . ?
C4 S2 Zn1 108.89(9) . . ?
C7 O1 Zn1 119.74(17) . . ?
C11 O4 Zn1 115.60(16) . 2_556 ?
C1 N1 C2 125.0(3) . . ?
C1 N2 C3 123.6(3) . . ?
C4 N3 C5 123.9(3) . . ?
C4 N4 C6 124.1(2) . . ?
N1 C1 N2 119.4(3) . . ?
N1 C1 S1 121.9(2) . . ?
N2 C1 S1 118.7(2) . . ?
N4 C4 N3 118.1(2) . . ?
N4 C4 S2 119.9(2) . . ?
N3 C4 S2 122.0(2) . . ?
O2 C7 O1 124.2(2) . . ?
O2 C7 C8 118.8(2) . . ?
O1 C7 C8 116.7(2) . . ?
C9 C8 C7 125.0(2) . . ?
C9 C8 C10 121.9(3) . . ?
C7 C8 C10 113.1(2) . . ?
C8 C9 C11 125.6(2) . . ?
O3 C11 O4 123.8(3) . . ?
O3 C11 C9 118.1(3) . . ?
O4 C11 C9 118.1(2) . . ?

loop_
_geom_bond_atom_site_label_1
_geom_bond_atom_site_label_2
_geom_bond_distance
_geom_bond_site_symmetry_2
_geom_bond_publ_flag
Zn1 O4 1.9536(18) 2_556 ?
Zn1 O1 2.0000(18) . ?
Zn1 S1 2.3160(8) . ?
Zn1 S2 2.3399(9) . ?
S1 C1 1.725(3) . ?
S2 C4 1.713(3) . ?
O1 C7 1.276(3) . ?
O2 C7 1.245(3) . ?
O3 C11 1.242(3) . ?
O4 C11 1.282(3) . ?
O4 Zn1 1.9536(18) 2_556 ?
N1 C1 1.321(4) . ?
N1 C2 1.446(4) . ?
N2 C1 1.331(3) . ?
N2 C3 1.448(4) . ?
N3 C4 1.325(3) . ?
N3 C5 1.454(4) . ?
N4 C4 1.318(4) . ?
N4 C6 1.462(4) . ?
C7 C8 1.494(4) . ?
C8 C9 1.331(4) . ?
C8 C10 1.501(4) . ?
C9 C11 1.484(4) . ?
